data_4002185
loop_
_publ_author_name
'Wang, Chao'
'Li, Liangjun'
'Bell, Jon G.'
'Lv, Xiaoxia'
'Tang, Sifu'
'Zhao, Xuebo'
'Thomas, K. Mark'

_publ_section_title
;
 Hysteretic Gas and Vapor Sorption in Flexible Interpenetrated
 Lanthanide-Based Metal--Organic Frameworks with Coordinated Molecular
 Gating via Reversible Single-Crystal-to-Single-Crystal Transformation for
 Enhanced Selectivity
;
_journal_issue 5
_journal_name_full 'Chemistry of Materials'
_journal_page_first 1502
_journal_paper_doi 10.1021/cm503533r
_journal_volume 27
_journal_year 2015
_chemical_formula_sum 'C36 H43 N4 O10 Sm'
_chemical_formula_weight 842.09
_chemical_name_systematic
; 
 ? 
;
_space_group_IT_number 15
_symmetry_cell_setting monoclinic
_symmetry_space_group_name_Hall '-C 2yc'
_symmetry_space_group_name_H-M 'C 1 2/c 1'
_atom_sites_solution_hydrogens geom
_atom_sites_solution_primary direct
_atom_sites_solution_secondary difmap
_audit_creation_method SHELXL-97
_cell_angle_alpha 90.00
_cell_angle_beta 112.859(7)
_cell_angle_gamma 90.00
_cell_formula_units_Z 8
_cell_length_a 32.14(2)
_cell_length_b 9.156(6)
_cell_length_c 26.864(18)
_cell_measurement_temperature 293(2)
_cell_volume 7285(8)
_computing_cell_refinement 'bruker smart'
_computing_data_collection 'bruker smart'
_computing_data_reduction 'bruker saint'
_computing_molecular_graphics 'bruker shelxtl'
_computing_publication_material 'bruker shelxtl'
_computing_structure_refinement 'SHELXL-97 (Sheldrick, 1997)'
_computing_structure_solution 'SHELXS-97 (Sheldrick, 1990)'
_diffrn_ambient_temperature 293(2)
_diffrn_measured_fraction_theta_full 0.997
_diffrn_measured_fraction_theta_max 0.997
_diffrn_radiation_monochromator graphite
_diffrn_radiation_source 'fine-focus sealed tube'
_diffrn_radiation_type MoK\a
_diffrn_radiation_wavelength 0.71073
_diffrn_reflns_av_R_equivalents 0.0902
_diffrn_reflns_av_sigmaI/netI 0.1097
_diffrn_reflns_limit_h_max 36
_diffrn_reflns_limit_h_min -38
_diffrn_reflns_limit_k_max 10
_diffrn_reflns_limit_k_min -10
_diffrn_reflns_limit_l_max 31
_diffrn_reflns_limit_l_min -31
_diffrn_reflns_number 21958
_diffrn_reflns_theta_full 25.00
_diffrn_reflns_theta_max 25.00
_diffrn_reflns_theta_min 1.38
_exptl_absorpt_coefficient_mu 1.674
_exptl_absorpt_correction_T_max 0.8504
_exptl_absorpt_correction_T_min 0.7307
_exptl_absorpt_correction_type multi-scan
_exptl_absorpt_process_details sadabs
_exptl_crystal_colour colorless
_exptl_crystal_density_diffrn 1.536
_exptl_crystal_density_method 'not measured'
_exptl_crystal_description rod
_exptl_crystal_F_000 3432
_exptl_crystal_size_max 0.20
_exptl_crystal_size_mid 0.02
_exptl_crystal_size_min 0.02
_platon_squeeze_details
;
;
_refine_diff_density_max 1.058
_refine_diff_density_min -1.231
_refine_diff_density_rms 0.132
_refine_ls_extinction_method none
_refine_ls_goodness_of_fit_ref 1.051
_refine_ls_hydrogen_treatment constr
_refine_ls_matrix_type full
_refine_ls_number_parameters 433
_refine_ls_number_reflns 6376
_refine_ls_number_restraints 15
_refine_ls_restrained_S_all 1.051
_refine_ls_R_factor_all 0.1113
_refine_ls_R_factor_gt 0.0625
_refine_ls_shift/su_max 0.062
_refine_ls_shift/su_mean 0.001
_refine_ls_structure_factor_coef Fsqd
_refine_ls_weighting_details 'calc w=1/[\s^2^(Fo^2^)+(0.0683P)^2^+0.0100P] where P=(Fo^2^+2Fc^2^)/3'
_refine_ls_weighting_scheme calc
_refine_ls_wR_factor_gt 0.1434
_refine_ls_wR_factor_ref 0.1565
_reflns_number_gt 3820
_reflns_number_total 6376
_reflns_threshold_expression >2sigma(I)
_cod_data_source_file cm503533r_si_002.cif
_cod_data_source_block QI-Sm-a
_cod_depositor_comments
;
The following automatic conversions were performed:

'_exptl_absorpt_correction_type' value 'Multi-scan' changed to
'multi-scan' according to
/usr/data/users/saulius/crontab/automatic-downloads/rss-feeds/ACS/lib/dictionaries/cif_core.dic
dictionary named 'cif_core.dic' version 2.4.2 from 2011-04-26.

Automatic conversion script
Id: cif_fix_values 3086 2015-02-26 13:12:21Z robertas 

 Adding full bibliography for 4002183--4002186.cif.
;
_cod_original_sg_symbol_H-M C2/c
_cod_database_code 4002185

loop_
_symmetry_equiv_pos_as_xyz
'x, y, z'
'-x, y, -z+1/2'
'x+1/2, y+1/2, z'
'-x+1/2, y+1/2, -z+1/2'
'-x, -y, -z'
'x, -y, z-1/2'
'-x+1/2, -y+1/2, -z'
'x+1/2, -y+1/2, z-1/2'

loop_
_atom_site_label
_atom_site_type_symbol
_atom_site_fract_x
_atom_site_fract_y
_atom_site_fract_z
_atom_site_U_iso_or_equiv
_atom_site_adp_type
_atom_site_occupancy
_atom_site_symmetry_multiplicity
_atom_site_calc_flag
_atom_site_refinement_flags
Sm1 Sm 0.111664(15) -0.10511(5) 0.908810(19) 0.04017(17) Uani 1 1 d .
O1 O 0.4230(2) 1.4162(6) 0.6928(2) 0.0506(16) Uani 1 1 d .
O2 O 0.3767(2) 1.2366(7) 0.6565(3) 0.0640(19) Uani 1 1 d .
O3 O 0.5378(2) 1.3072(8) 0.8841(3) 0.0654(19) Uani 1 1 d .
O4 O 0.5226(2) 1.1250(10) 0.9293(3) 0.091(3) Uani 1 1 d .
O5 O 0.1711(2) 0.0331(9) 0.8973(3) 0.080(2) Uani 1 1 d .
O6 O 0.1922(2) -0.0857(8) 0.9719(3) 0.073(2) Uani 1 1 d .
O7 O 0.4055(3) 0.0136(9) 1.0301(4) 0.093(3) Uani 1 1 d .
H7 H 0.4243 -0.0521 1.0368 0.139 Uiso 1 1 calc R
O8 O 0.3675(2) -0.1586(7) 1.0496(3) 0.0631(19) Uani 1 1 d .
O9 O 0.1025(3) -0.0502(9) 0.9907(3) 0.081(2) Uani 1 1 d D
O10 O 0.0816(3) 0.1289(8) 0.8947(4) 0.088(3) Uani 1 1 d D
N1 N 0.3712(3) 0.9384(10) 0.8117(4) 0.080(3) Uani 1 1 d .
H1 H 0.3804 0.8933 0.8422 0.096 Uiso 1 1 calc R
N2 N 0.2982(3) 0.3711(8) 0.9129(3) 0.064(2) Uani 1 1 d .
H2 H 0.3232 0.4190 0.9255 0.077 Uiso 1 1 calc R
N3 N 0.0745(4) 0.0099(12) 1.0485(4) 0.110(3) Uani 1 1 d D
N4 N 0.0720(4) 0.3238(13) 0.8490(4) 0.110(3) Uani 1 1 d D
C1 C 0.5128(3) 1.2094(14) 0.8891(4) 0.066(3) Uani 1 1 d .
C2 C 0.4674(3) 1.1881(11) 0.8430(4) 0.048(2) Uani 1 1 d .
C3 C 0.4558(3) 1.2616(10) 0.7940(4) 0.050(2) Uani 1 1 d .
H3 H 0.4749 1.3333 0.7904 0.060 Uiso 1 1 calc R
C4 C 0.4163(3) 1.2293(9) 0.7509(3) 0.039(2) Uani 1 1 d .
C5 C 0.3875(3) 1.1197(10) 0.7557(4) 0.049(2) Uani 1 1 d .
H5 H 0.3614 1.0947 0.7261 0.058 Uiso 1 1 calc R
C6 C 0.3984(3) 1.0478(10) 0.8057(4) 0.051(2) Uani 1 1 d .
C7 C 0.4381(3) 1.0804(10) 0.8479(4) 0.053(3) Uani 1 1 d .
H7A H 0.4457 1.0304 0.8804 0.064 Uiso 1 1 calc R
C8 C 0.4042(3) 1.2975(10) 0.6974(4) 0.042(2) Uani 1 1 d .
C9 C 0.3289(3) 0.8941(10) 0.7710(4) 0.056(3) Uani 1 1 d .
H9A H 0.3332 0.8645 0.7386 0.067 Uiso 1 1 calc R
H9B H 0.3078 0.9751 0.7619 0.067 Uiso 1 1 calc R
C10 C 0.3101(3) 0.7665(9) 0.7926(3) 0.040(2) Uani 1 1 d .
C11 C 0.3207(3) 0.6239(10) 0.7847(4) 0.047(2) Uani 1 1 d .
C12 C 0.3049(3) 0.5099(9) 0.8079(4) 0.051(2) Uani 1 1 d .
C13 C 0.2788(3) 0.5438(10) 0.8382(4) 0.042(2) Uani 1 1 d .
C14 C 0.2692(3) 0.6864(11) 0.8465(4) 0.052(2) Uani 1 1 d .
C15 C 0.2856(3) 0.7976(10) 0.8230(4) 0.045(2) Uani 1 1 d .
C16 C 0.2768(4) 0.9554(11) 0.8357(4) 0.067(3) Uani 1 1 d .
H16A H 0.2894 1.0217 0.8176 0.101 Uiso 1 1 calc R
H16B H 0.2907 0.9715 0.8739 0.101 Uiso 1 1 calc R
H16C H 0.2449 0.9715 0.8234 0.101 Uiso 1 1 calc R
C17 C 0.2427(4) 0.7186(12) 0.8803(5) 0.077(3) Uani 1 1 d .
H17A H 0.2177 0.6522 0.8709 0.115 Uiso 1 1 calc R
H17B H 0.2316 0.8170 0.8738 0.115 Uiso 1 1 calc R
H17C H 0.2618 0.7072 0.9178 0.115 Uiso 1 1 calc R
C18 C 0.3159(4) 0.3501(10) 0.8011(5) 0.071(3) Uani 1 1 d .
H18A H 0.3104 0.3319 0.7638 0.107 Uiso 1 1 calc R
H18B H 0.2971 0.2873 0.8120 0.107 Uiso 1 1 calc R
H18C H 0.3471 0.3311 0.8230 0.107 Uiso 1 1 calc R
C19 C 0.3479(4) 0.5883(13) 0.7511(5) 0.080(4) Uani 1 1 d .
H19A H 0.3417 0.6594 0.7229 0.120 Uiso 1 1 calc R
H19B H 0.3398 0.4929 0.7355 0.120 Uiso 1 1 calc R
H19C H 0.3795 0.5900 0.7737 0.120 Uiso 1 1 calc R
C20 C 0.2616(3) 0.4195(11) 0.8635(4) 0.063(3) Uani 1 1 d .
H20A H 0.2364 0.4535 0.8717 0.075 Uiso 1 1 calc R
H20B H 0.2513 0.3388 0.8383 0.075 Uiso 1 1 calc R
C21 C 0.2924(3) 0.2477(10) 0.9393(4) 0.056(3) Uani 1 1 d .
C22 C 0.2507(3) 0.1861(9) 0.9291(4) 0.045(2) Uani 1 1 d .
H22 H 0.2251 0.2295 0.9038 0.054 Uiso 1 1 calc R
C23 C 0.2460(3) 0.0617(9) 0.9556(4) 0.042(2) Uani 1 1 d .
C24 C 0.2846(3) -0.0103(10) 0.9911(4) 0.052(2) Uani 1 1 d .
H24 H 0.2821 -0.0948 1.0089 0.062 Uiso 1 1 calc R
C25 C 0.3265(3) 0.0468(10) 0.9992(4) 0.051(2) Uani 1 1 d .
C26 C 0.3312(3) 0.1769(11) 0.9754(4) 0.062(3) Uani 1 1 d .
H26 H 0.3596 0.2170 0.9833 0.074 Uiso 1 1 calc R
C27 C 0.3672(4) -0.0399(13) 1.0287(5) 0.066(3) Uani 1 1 d .
C28 C 0.2008(3) -0.0010(10) 0.9421(4) 0.045(2) Uani 1 1 d .
C29 C 0.0949(5) -0.0784(15) 1.0316(5) 0.108(4) Uani 1 1 d D
C30 C 0.1140(6) -0.2151(17) 1.0615(8) 0.154(5) Uani 1 1 d D
H30A H 0.1369 -0.1914 1.0961 0.231 Uiso 1 1 calc R
H30B H 0.1269 -0.2725 1.0412 0.231 Uiso 1 1 calc R
H30C H 0.0904 -0.2698 1.0665 0.231 Uiso 1 1 calc R
C31 C 0.0651(5) -0.0025(17) 1.0992(6) 0.136(3) Uani 1 1 d D
H31A H 0.0349 0.0303 1.0919 0.204 Uiso 1 1 calc R
H31B H 0.0862 0.0568 1.1271 0.204 Uiso 1 1 calc R
H31C H 0.0681 -0.1025 1.1108 0.204 Uiso 1 1 calc R
C32 C 0.0550(6) 0.1494(14) 1.0190(7) 0.136(3) Uani 1 1 d D
H32A H 0.0790 0.2152 1.0217 0.204 Uiso 1 1 calc R
H32B H 0.0359 0.1938 1.0347 0.204 Uiso 1 1 calc R
H32C H 0.0375 0.1282 0.9816 0.204 Uiso 1 1 calc R
C33 C 0.0563(4) 0.2282(16) 0.8686(6) 0.108(4) Uani 1 1 d D
C34 C 0.0070(5) 0.2405(19) 0.8584(8) 0.154(5) Uani 1 1 d D
H34A H -0.0016 0.1601 0.8753 0.231 Uiso 1 1 calc R
H34B H -0.0106 0.2385 0.8202 0.231 Uiso 1 1 calc R
H34C H 0.0016 0.3307 0.8732 0.231 Uiso 1 1 calc R
C35 C 0.0435(5) 0.4480(16) 0.8160(7) 0.136(3) Uani 1 1 d D
H35A H 0.0134 0.4399 0.8149 0.204 Uiso 1 1 calc R
H35B H 0.0426 0.4435 0.7799 0.204 Uiso 1 1 calc R
H35C H 0.0563 0.5395 0.8322 0.204 Uiso 1 1 calc R
C36 C 0.1202(4) 0.3278(17) 0.8535(7) 0.136(3) Uani 1 1 d D
H36A H 0.1398 0.2943 0.8887 0.204 Uiso 1 1 calc R
H36B H 0.1281 0.4260 0.8483 0.204 Uiso 1 1 calc R
H36C H 0.1234 0.2655 0.8265 0.204 Uiso 1 1 calc R

loop_
_atom_site_aniso_label
_atom_site_aniso_U_11
_atom_site_aniso_U_22
_atom_site_aniso_U_33
_atom_site_aniso_U_23
_atom_site_aniso_U_13
_atom_site_aniso_U_12
Sm1 0.0381(3) 0.0394(3) 0.0422(3) -0.0016(3) 0.0148(2) -0.0049(3)
O1 0.046(4) 0.051(4) 0.051(4) 0.008(3) 0.014(3) -0.010(3)
O2 0.066(5) 0.064(5) 0.051(4) 0.003(4) 0.010(4) -0.020(4)
O3 0.042(4) 0.078(5) 0.064(5) 0.004(4) 0.008(4) -0.022(4)
O4 0.045(4) 0.128(7) 0.084(6) 0.058(6) 0.009(4) -0.004(4)
O5 0.047(4) 0.100(6) 0.083(6) 0.039(5) 0.014(4) -0.025(4)
O6 0.050(4) 0.096(6) 0.059(5) 0.030(4) 0.007(4) -0.026(4)
O7 0.061(5) 0.088(6) 0.114(7) 0.052(6) 0.018(5) 0.004(5)
O8 0.060(5) 0.044(4) 0.068(5) 0.021(4) 0.006(4) -0.006(3)
O9 0.103(6) 0.095(6) 0.067(5) 0.007(4) 0.057(5) 0.011(5)
O10 0.113(7) 0.059(5) 0.099(6) 0.008(5) 0.049(6) 0.033(5)
N1 0.066(6) 0.084(7) 0.066(6) 0.041(5) 0.001(5) -0.040(5)
N2 0.046(5) 0.052(5) 0.083(6) 0.022(5) 0.012(5) -0.018(4)
N3 0.139(8) 0.110(7) 0.099(6) -0.008(5) 0.067(6) -0.003(6)
N4 0.139(8) 0.110(7) 0.099(6) -0.008(5) 0.067(6) -0.003(6)
C1 0.031(6) 0.105(9) 0.060(7) 0.017(7) 0.014(5) -0.005(6)
C2 0.030(5) 0.057(6) 0.048(6) 0.007(5) 0.007(5) -0.003(5)
C3 0.043(6) 0.048(6) 0.066(7) 0.008(5) 0.030(6) -0.004(5)
C4 0.036(5) 0.038(5) 0.040(5) 0.006(4) 0.010(4) -0.003(4)
C5 0.040(5) 0.055(6) 0.045(6) 0.004(5) 0.010(4) -0.009(5)
C6 0.037(6) 0.052(6) 0.059(7) 0.013(5) 0.013(5) -0.010(4)
C7 0.041(6) 0.059(7) 0.055(6) 0.027(5) 0.013(5) 0.001(5)
C8 0.039(5) 0.043(6) 0.046(6) 0.000(5) 0.021(5) -0.002(4)
C9 0.044(6) 0.052(6) 0.062(6) 0.022(5) 0.011(5) -0.021(5)
C10 0.038(5) 0.036(5) 0.042(5) 0.017(4) 0.011(4) -0.007(4)
C11 0.043(5) 0.051(6) 0.043(5) 0.004(5) 0.012(5) -0.003(5)
C12 0.053(6) 0.032(5) 0.059(6) 0.003(5) 0.012(5) 0.005(4)
C13 0.040(5) 0.039(5) 0.049(6) 0.011(4) 0.019(5) -0.005(4)
C14 0.045(6) 0.053(6) 0.060(7) 0.006(5) 0.022(5) 0.009(5)
C15 0.042(6) 0.040(5) 0.050(6) 0.004(5) 0.013(5) 0.001(4)
C16 0.086(8) 0.049(6) 0.067(7) 0.001(6) 0.029(7) -0.003(6)
C17 0.089(9) 0.064(7) 0.100(9) 0.011(7) 0.061(8) 0.006(6)
C18 0.082(8) 0.040(6) 0.098(9) 0.003(6) 0.041(7) 0.003(5)
C19 0.081(8) 0.090(9) 0.090(9) 0.011(7) 0.056(7) -0.006(7)
C20 0.052(6) 0.057(7) 0.072(7) 0.029(6) 0.017(6) -0.003(5)
C21 0.051(6) 0.045(6) 0.070(7) -0.001(5) 0.022(6) -0.017(5)
C22 0.045(6) 0.034(5) 0.053(6) 0.007(5) 0.016(5) 0.010(4)
C23 0.039(5) 0.035(5) 0.052(6) 0.005(4) 0.018(5) -0.003(4)
C24 0.058(6) 0.042(5) 0.050(6) 0.010(5) 0.014(5) -0.015(5)
C25 0.039(6) 0.046(5) 0.056(6) 0.015(5) 0.006(5) -0.003(4)
C26 0.053(7) 0.049(6) 0.072(8) 0.004(6) 0.011(6) -0.014(5)
C27 0.072(8) 0.058(7) 0.068(8) -0.012(6) 0.028(7) -0.027(6)
C28 0.048(6) 0.038(5) 0.041(6) 0.007(5) 0.011(5) 0.003(5)
C29 0.099(8) 0.145(11) 0.100(8) -0.046(7) 0.062(7) -0.027(7)
C30 0.134(11) 0.132(11) 0.185(13) 0.040(10) 0.051(10) 0.013(9)
C31 0.150(8) 0.109(6) 0.173(8) 0.038(6) 0.089(7) 0.023(6)
C32 0.150(8) 0.109(6) 0.173(8) 0.038(6) 0.089(7) 0.023(6)
C33 0.099(8) 0.145(11) 0.100(8) -0.046(7) 0.062(7) -0.027(7)
C34 0.134(11) 0.132(11) 0.185(13) 0.040(10) 0.051(10) 0.013(9)
C35 0.150(8) 0.109(6) 0.173(8) 0.038(6) 0.089(7) 0.023(6)
C36 0.150(8) 0.109(6) 0.173(8) 0.038(6) 0.089(7) 0.023(6)

loop_
_atom_type_symbol
_atom_type_description
_atom_type_scat_dispersion_real
_atom_type_scat_dispersion_imag
_atom_type_scat_source
C C 0.0033 0.0016 'International Tables Vol C Tables 4.2.6.8 and 6.1.1.4'
H H 0.0000 0.0000 'International Tables Vol C Tables 4.2.6.8 and 6.1.1.4'
N N 0.0061 0.0033 'International Tables Vol C Tables 4.2.6.8 and 6.1.1.4'
O O 0.0106 0.0060 'International Tables Vol C Tables 4.2.6.8 and 6.1.1.4'
Sm Sm -0.1638 3.4418 'International Tables Vol C Tables 4.2.6.8 and 6.1.1.4'

loop_
_geom_angle_atom_site_label_1
_geom_angle_atom_site_label_2
_geom_angle_atom_site_label_3
_geom_angle
_geom_angle_site_symmetry_1
_geom_angle_site_symmetry_3
O10 Sm1 O3 87.6(3) . 3_435
O10 Sm1 O9 76.3(3) . .
O3 Sm1 O9 81.9(3) 3_435 .
O10 Sm1 O5 78.2(3) . .
O3 Sm1 O5 155.4(3) 3_435 .
O9 Sm1 O5 113.3(3) . .
O10 Sm1 O8 158.2(3) . 7_547
O3 Sm1 O8 83.8(2) 3_435 7_547
O9 Sm1 O8 82.7(3) . 7_547
O5 Sm1 O8 116.1(3) . 7_547
O10 Sm1 O2 127.5(3) . 4_536
O3 Sm1 O2 90.8(2) 3_435 4_536
O9 Sm1 O2 155.1(3) . 4_536
O5 Sm1 O2 82.4(3) . 4_536
O8 Sm1 O2 72.8(2) 7_547 4_536
O10 Sm1 O6 107.6(3) . .
O3 Sm1 O6 152.7(2) 3_435 .
O9 Sm1 O6 80.0(3) . .
O5 Sm1 O6 51.9(2) . .
O8 Sm1 O6 73.7(2) 7_547 .
O2 Sm1 O6 97.1(2) 4_536 .
O10 Sm1 O1 76.8(3) . 4_536
O3 Sm1 O1 75.4(2) 3_435 4_536
O9 Sm1 O1 145.2(2) . 4_536
O5 Sm1 O1 81.9(2) . 4_536
O8 Sm1 O1 119.8(2) 7_547 4_536
O2 Sm1 O1 52.2(2) 4_536 4_536
O6 Sm1 O1 129.5(2) . 4_536
O10 Sm1 C8 103.0(3) . 4_536
O3 Sm1 C8 80.8(2) 3_435 4_536
O9 Sm1 C8 162.7(3) . 4_536
O5 Sm1 C8 83.0(3) . 4_536
O8 Sm1 C8 95.3(3) 7_547 4_536
O2 Sm1 C8 25.8(2) 4_536 4_536
O6 Sm1 C8 116.1(2) . 4_536
O1 Sm1 C8 26.6(2) 4_536 4_536
C8 O1 Sm1 90.7(5) . 4_566
C8 O2 Sm1 96.6(5) . 4_566
C1 O3 Sm1 147.2(7) . 3_565
C28 O5 Sm1 95.4(6) . .
C28 O6 Sm1 92.3(6) . .
C27 O7 H7 109.5 . .
C27 O8 Sm1 164.6(8) . 7_547
C29 O9 Sm1 155.5(9) . .
C33 O10 Sm1 155.5(9) . .
C6 N1 C9 124.9(8) . .
C6 N1 H1 117.5 . .
C9 N1 H1 117.5 . .
C21 N2 C20 119.6(8) . .
C21 N2 H2 120.2 . .
C20 N2 H2 120.2 . .
C29 N3 C32 122.3(12) . .
C29 N3 C31 127.2(12) . .
C32 N3 C31 110.5(11) . .
C33 N4 C36 124.4(12) . .
C33 N4 C35 122.1(13) . .
C36 N4 C35 113.5(12) . .
O3 C1 O4 125.1(10) . .
O3 C1 C2 117.5(10) . .
O4 C1 C2 117.4(10) . .
C3 C2 C7 119.0(8) . .
C3 C2 C1 121.9(9) . .
C7 C2 C1 118.8(9) . .
C4 C3 C2 120.8(8) . .
C4 C3 H3 119.6 . .
C2 C3 H3 119.6 . .
C3 C4 C5 120.2(8) . .
C3 C4 C8 122.4(8) . .
C5 C4 C8 117.2(8) . .
C4 C5 C6 119.3(8) . .
C4 C5 H5 120.3 . .
C6 C5 H5 120.3 . .
C7 C6 N1 119.3(9) . .
C7 C6 C5 119.5(8) . .
N1 C6 C5 121.0(9) . .
C6 C7 C2 121.2(8) . .
C6 C7 H7A 119.4 . .
C2 C7 H7A 119.4 . .
O2 C8 O1 120.0(8) . .
O2 C8 C4 119.9(8) . .
O1 C8 C4 120.1(8) . .
O2 C8 Sm1 57.6(5) . 4_566
O1 C8 Sm1 62.7(5) . 4_566
C4 C8 Sm1 171.5(6) . 4_566
N1 C9 C10 108.9(7) . .
N1 C9 H9A 109.9 . .
C10 C9 H9A 109.9 . .
N1 C9 H9B 109.9 . .
C10 C9 H9B 109.9 . .
H9A C9 H9B 108.3 . .
C15 C10 C11 121.4(8) . .
C15 C10 C9 118.1(8) . .
C11 C10 C9 120.4(8) . .
C10 C11 C12 118.6(8) . .
C10 C11 C19 121.7(9) . .
C12 C11 C19 119.6(9) . .
C11 C12 C13 119.3(8) . .
C11 C12 C18 121.0(9) . .
C13 C12 C18 119.7(9) . .
C14 C13 C12 121.6(8) . .
C14 C13 C20 119.1(8) . .
C12 C13 C20 119.3(8) . .
C13 C14 C15 117.7(8) . .
C13 C14 C17 120.1(9) . .
C15 C14 C17 122.2(9) . .
C10 C15 C14 121.5(8) . .
C10 C15 C16 121.8(8) . .
C14 C15 C16 116.6(8) . .
C15 C16 H16A 109.5 . .
C15 C16 H16B 109.5 . .
H16A C16 H16B 109.5 . .
C15 C16 H16C 109.5 . .
H16A C16 H16C 109.5 . .
H16B C16 H16C 109.5 . .
C14 C17 H17A 109.5 . .
C14 C17 H17B 109.5 . .
H17A C17 H17B 109.5 . .
C14 C17 H17C 109.5 . .
H17A C17 H17C 109.5 . .
H17B C17 H17C 109.5 . .
C12 C18 H18A 109.5 . .
C12 C18 H18B 109.5 . .
H18A C18 H18B 109.5 . .
C12 C18 H18C 109.5 . .
H18A C18 H18C 109.5 . .
H18B C18 H18C 109.5 . .
C11 C19 H19A 109.5 . .
C11 C19 H19B 109.5 . .
H19A C19 H19B 109.5 . .
C11 C19 H19C 109.5 . .
H19A C19 H19C 109.5 . .
H19B C19 H19C 109.5 . .
N2 C20 C13 109.1(8) . .
N2 C20 H20A 109.9 . .
C13 C20 H20A 109.9 . .
N2 C20 H20B 109.9 . .
C13 C20 H20B 109.9 . .
H20A C20 H20B 108.3 . .
C22 C21 N2 123.0(10) . .
C22 C21 C26 118.8(9) . .
N2 C21 C26 118.1(9) . .
C21 C22 C23 121.7(9) . .
C21 C22 H22 119.1 . .
C23 C22 H22 119.1 . .
C22 C23 C24 119.6(8) . .
C22 C23 C28 119.3(8) . .
C24 C23 C28 120.8(8) . .
C25 C24 C23 118.7(8) . .
C25 C24 H24 120.6 . .
C23 C24 H24 120.6 . .
C24 C25 C26 121.6(9) . .
C24 C25 C27 119.3(9) . .
C26 C25 C27 118.7(9) . .
C25 C26 C21 119.3(9) . .
C25 C26 H26 120.3 . .
C21 C26 H26 120.3 . .
O8 C27 O7 118.6(11) . .
O8 C27 C25 125.1(10) . .
O7 C27 C25 116.2(10) . .
O6 C28 O5 120.4(9) . .
O6 C28 C23 122.7(9) . .
O5 C28 C23 116.9(8) . .
O9 C29 N3 120.3(13) . .
O9 C29 C30 118.2(13) . .
N3 C29 C30 121.4(13) . .
C29 C30 H30A 109.5 . .
C29 C30 H30B 109.5 . .
H30A C30 H30B 109.5 . .
C29 C30 H30C 109.5 . .
H30A C30 H30C 109.5 . .
H30B C30 H30C 109.5 . .
N3 C31 H31A 109.5 . .
N3 C31 H31B 109.5 . .
H31A C31 H31B 109.5 . .
N3 C31 H31C 109.5 . .
H31A C31 H31C 109.5 . .
H31B C31 H31C 109.5 . .
N3 C32 H32A 109.5 . .
N3 C32 H32B 109.5 . .
H32A C32 H32B 109.5 . .
N3 C32 H32C 109.5 . .
H32A C32 H32C 109.5 . .
H32B C32 H32C 109.5 . .
O10 C33 N4 118.5(13) . .
O10 C33 C34 124.8(13) . .
N4 C33 C34 116.7(14) . .
C33 C34 H34A 109.5 . .
C33 C34 H34B 109.5 . .
H34A C34 H34B 109.5 . .
C33 C34 H34C 109.5 . .
H34A C34 H34C 109.5 . .
H34B C34 H34C 109.5 . .
N4 C35 H35A 109.5 . .
N4 C35 H35B 109.5 . .
H35A C35 H35B 109.5 . .
N4 C35 H35C 109.5 . .
H35A C35 H35C 109.5 . .
H35B C35 H35C 109.5 . .
N4 C36 H36A 109.5 . .
N4 C36 H36B 109.5 . .
H36A C36 H36B 109.5 . .
N4 C36 H36C 109.5 . .
H36A C36 H36C 109.5 . .
H36B C36 H36C 109.5 . .

loop_
_geom_bond_atom_site_label_1
_geom_bond_atom_site_label_2
_geom_bond_distance
_geom_bond_site_symmetry_2
Sm1 O10 2.320(8) .
Sm1 O3 2.343(6) 3_435
Sm1 O9 2.385(7) .
Sm1 O5 2.409(6) .
Sm1 O8 2.407(7) 7_547
Sm1 O2 2.414(6) 4_536
Sm1 O6 2.490(7) .
Sm1 O1 2.525(6) 4_536
Sm1 C8 2.840(9) 4_536
O1 C8 1.271(10) .
O1 Sm1 2.525(6) 4_566
O2 C8 1.243(10) .
O2 Sm1 2.414(6) 4_566
O3 C1 1.245(12) .
O3 Sm1 2.343(6) 3_565
O4 C1 1.265(12) .
O5 C28 1.251(10) .
O6 C28 1.221(10) .
O7 C27 1.314(12) .
O7 H7 0.8200 .
O8 C27 1.222(12) .
O8 Sm1 2.407(7) 7_547
O9 C29 1.241(12) .
O10 C33 1.241(12) .
N1 C6 1.378(11) .
N1 C9 1.433(12) .
N1 H1 0.8600 .
N2 C21 1.385(11) .
N2 C20 1.457(12) .
N2 H2 0.8600 .
N3 C29 1.233(12) .
N3 C32 1.506(7) .
N3 C31 1.510(7) .
N4 C33 1.227(12) .
N4 C36 1.507(7) .
N4 C35 1.513(7) .
C1 C2 1.515(13) .
C2 C3 1.393(12) .
C2 C7 1.406(12) .
C3 C4 1.378(12) .
C3 H3 0.9300 .
C4 C5 1.405(11) .
C4 C8 1.475(12) .
C5 C6 1.414(12) .
C5 H5 0.9300 .
C6 C7 1.371(12) .
C7 H7A 0.9300 .
C8 Sm1 2.840(9) 4_566
C9 C10 1.529(11) .
C9 H9A 0.9700 .
C9 H9B 0.9700 .
C10 C15 1.367(11) .
C10 C11 1.386(12) .
C11 C12 1.408(12) .
C11 C19 1.516(13) .
C12 C13 1.410(12) .
C12 C18 1.532(13) .
C13 C14 1.381(12) .
C13 C20 1.535(11) .
C14 C15 1.405(12) .
C14 C17 1.493(12) .
C15 C16 1.535(13) .
C16 H16A 0.9600 .
C16 H16B 0.9600 .
C16 H16C 0.9600 .
C17 H17A 0.9600 .
C17 H17B 0.9600 .
C17 H17C 0.9600 .
C18 H18A 0.9600 .
C18 H18B 0.9600 .
C18 H18C 0.9600 .
C19 H19A 0.9600 .
C19 H19B 0.9600 .
C19 H19C 0.9600 .
C20 H20A 0.9700 .
C20 H20B 0.9700 .
C21 C22 1.380(12) .
C21 C26 1.404(13) .
C22 C23 1.381(11) .
C22 H22 0.9300 .
C23 C24 1.401(12) .
C23 C28 1.470(12) .
C24 C25 1.381(12) .
C24 H24 0.9300 .
C25 C26 1.387(12) .
C25 C27 1.469(14) .
C26 H26 0.9300 .
C29 C30 1.486(11) .
C30 H30A 0.9600 .
C30 H30B 0.9600 .
C30 H30C 0.9600 .
C31 H31A 0.9600 .
C31 H31B 0.9600 .
C31 H31C 0.9600 .
C32 H32A 0.9600 .
C32 H32B 0.9600 .
C32 H32C 0.9600 .
C33 C34 1.504(11) .
C34 H34A 0.9600 .
C34 H34B 0.9600 .
C34 H34C 0.9600 .
C35 H35A 0.9600 .
C35 H35B 0.9600 .
C35 H35C 0.9600 .
C36 H36A 0.9600 .
C36 H36B 0.9600 .
C36 H36C 0.9600 .

loop_
_geom_torsion_atom_site_label_1
_geom_torsion_atom_site_label_2
_geom_torsion_atom_site_label_3
_geom_torsion_atom_site_label_4
_geom_torsion
_geom_torsion_site_symmetry_1
_geom_torsion_site_symmetry_4
O10 Sm1 O5 C28 122.3(7) . .
O3 Sm1 O5 C28 178.2(6) 3_435 .
O9 Sm1 O5 C28 53.1(7) . .
O8 Sm1 O5 C28 -40.2(7) 7_547 .
O2 Sm1 O5 C28 -106.8(6) 4_536 .
O6 Sm1 O5 C28 -1.5(6) . .
O1 Sm1 O5 C28 -159.6(6) 4_536 .
C8 Sm1 O5 C28 -132.8(6) 4_536 .
O10 Sm1 O6 C28 -57.0(6) . .
O3 Sm1 O6 C28 -178.2(6) 3_435 .
O9 Sm1 O6 C28 -129.0(6) . .
O5 Sm1 O6 C28 1.6(6) . .
O8 Sm1 O6 C28 145.8(6) 7_547 .
O2 Sm1 O6 C28 76.1(6) 4_536 .
O1 Sm1 O6 C28 30.2(7) 4_536 .
C8 Sm1 O6 C28 57.8(6) 4_536 .
O10 Sm1 O9 C29 148(2) . .
O3 Sm1 O9 C29 58(2) 3_435 .
O5 Sm1 O9 C29 -142(2) . .
O8 Sm1 O9 C29 -27(2) 7_547 .
O2 Sm1 O9 C29 -16(2) 4_536 .
O6 Sm1 O9 C29 -101(2) . .
O1 Sm1 O9 C29 107(2) 4_536 .
C8 Sm1 O9 C29 58(2) 4_536 .
O3 Sm1 O10 C33 -55(2) 3_435 .
O9 Sm1 O10 C33 -137(2) . .
O5 Sm1 O10 C33 105(2) . .
O8 Sm1 O10 C33 -121(2) 7_547 .
O2 Sm1 O10 C33 35(2) 4_536 .
O6 Sm1 O10 C33 149(2) . .
O1 Sm1 O10 C33 21(2) 4_536 .
C8 Sm1 O10 C33 25(2) 4_536 .
Sm1 O3 C1 O4 24(2) 3_565 .
Sm1 O3 C1 C2 -155.1(9) 3_565 .
O3 C1 C2 C3 7.6(15) . .
O4 C1 C2 C3 -171.3(10) . .
O3 C1 C2 C7 -178.8(10) . .
O4 C1 C2 C7 2.3(15) . .
C7 C2 C3 C4 -0.3(14) . .
C1 C2 C3 C4 173.3(9) . .
C2 C3 C4 C5 -1.0(13) . .
C2 C3 C4 C8 -175.8(8) . .
C3 C4 C5 C6 2.9(13) . .
C8 C4 C5 C6 178.0(8) . .
C9 N1 C6 C7 179.6(10) . .
C9 N1 C6 C5 -4.8(16) . .
C4 C5 C6 C7 -3.6(14) . .
C4 C5 C6 N1 -179.2(9) . .
N1 C6 C7 C2 178.0(9) . .
C5 C6 C7 C2 2.4(15) . .
C3 C2 C7 C6 -0.4(14) . .
C1 C2 C7 C6 -174.2(9) . .
Sm1 O2 C8 O1 7.3(9) 4_566 .
Sm1 O2 C8 C4 -170.5(7) 4_566 .
Sm1 O1 C8 O2 -6.9(8) 4_566 .
Sm1 O1 C8 C4 170.9(7) 4_566 .
C3 C4 C8 O2 158.0(9) . .
C5 C4 C8 O2 -17.0(12) . .
C3 C4 C8 O1 -19.8(13) . .
C5 C4 C8 O1 165.2(8) . .
C3 C4 C8 Sm1 87(5) . 4_566
C5 C4 C8 Sm1 -88(5) . 4_566
C6 N1 C9 C10 178.1(10) . .
N1 C9 C10 C15 85.2(11) . .
N1 C9 C10 C11 -90.2(11) . .
C15 C10 C11 C12 1.1(14) . .
C9 C10 C11 C12 176.4(8) . .
C15 C10 C11 C19 -179.9(9) . .
C9 C10 C11 C19 -4.7(14) . .
C10 C11 C12 C13 0.2(13) . .
C19 C11 C12 C13 -178.8(9) . .
C10 C11 C12 C18 -179.3(9) . .
C19 C11 C12 C18 1.7(14) . .
C11 C12 C13 C14 -1.3(14) . .
C18 C12 C13 C14 178.2(9) . .
C11 C12 C13 C20 -180.0(8) . .
C18 C12 C13 C20 -0.4(13) . .
C12 C13 C14 C15 1.1(14) . .
C20 C13 C14 C15 179.7(8) . .
C12 C13 C14 C17 -178.1(9) . .
C20 C13 C14 C17 0.6(14) . .
C11 C10 C15 C14 -1.4(14) . .
C9 C10 C15 C14 -176.7(8) . .
C11 C10 C15 C16 175.2(9) . .
C9 C10 C15 C16 -0.1(13) . .
C13 C14 C15 C10 0.3(14) . .
C17 C14 C15 C10 179.4(9) . .
C13 C14 C15 C16 -176.5(9) . .
C17 C14 C15 C16 2.6(14) . .
C21 N2 C20 C13 -172.0(9) . .
C14 C13 C20 N2 -99.2(10) . .
C12 C13 C20 N2 79.4(11) . .
C20 N2 C21 C22 -15.6(15) . .
C20 N2 C21 C26 160.0(10) . .
N2 C21 C22 C23 179.1(9) . .
C26 C21 C22 C23 3.5(15) . .
C21 C22 C23 C24 -4.3(14) . .
C21 C22 C23 C28 -178.6(9) . .
C22 C23 C24 C25 0.7(14) . .
C28 C23 C24 C25 174.9(9) . .
C23 C24 C25 C26 3.6(15) . .
C23 C24 C25 C27 -169.5(9) . .
C24 C25 C26 C21 -4.4(16) . .
C27 C25 C26 C21 168.8(10) . .
C22 C21 C26 C25 0.8(15) . .
N2 C21 C26 C25 -174.9(9) . .
Sm1 O8 C27 O7 -12(3) 7_547 .
Sm1 O8 C27 C25 164(2) 7_547 .
C24 C25 C27 O8 -3.8(16) . .
C26 C25 C27 O8 -177.1(10) . .
C24 C25 C27 O7 173.1(10) . .
C26 C25 C27 O7 -0.3(15) . .
Sm1 O6 C28 O5 -2.7(10) . .
Sm1 O6 C28 C23 179.3(8) . .
Sm1 O5 C28 O6 2.9(10) . .
Sm1 O5 C28 C23 -179.0(7) . .
C22 C23 C28 O6 -161.1(9) . .
C24 C23 C28 O6 24.8(14) . .
C22 C23 C28 O5 20.9(13) . .
C24 C23 C28 O5 -153.3(9) . .
Sm1 O9 C29 N3 -144.9(16) . .
Sm1 O9 C29 C30 40(3) . .
C32 N3 C29 O9 4(2) . .
C31 N3 C29 O9 -175.8(13) . .
C32 N3 C29 C30 179.8(15) . .
C31 N3 C29 C30 0(3) . .
Sm1 O10 C33 N4 -103(2) . .
Sm1 O10 C33 C34 77(3) . .
C36 N4 C33 O10 1(2) . .
C35 N4 C33 O10 179.2(13) . .
C36 N4 C33 C34 -178.2(14) . .
C35 N4 C33 C34 0(2) . .

loop_
_platon_squeeze_void_nr
_platon_squeeze_void_average_x
_platon_squeeze_void_average_y
_platon_squeeze_void_average_z
_platon_squeeze_void_volume
_platon_squeeze_void_count_electrons
_platon_squeeze_void_content
1 0.031 0.578 0.041 24 5 ' '
2 0.531 1.078 0.041 24 5 ' '
3 0.123 0.390 0.095 15 1 ' '
4 0.623 0.890 0.095 15 1 ' '
5 0.000 0.877 0.250 16 7 ' '
6 0.500 0.377 0.250 16 7 ' '
7 0.067 0.809 0.250 7 0 ' '
8 0.433 0.309 0.250 6 0 ' '
9 0.567 0.309 0.250 7 0 ' '
10 0.933 0.809 0.250 6 0 ' '
11 0.379 0.893 0.406 15 1 ' '
12 0.879 0.393 0.406 15 1 ' '
13 0.470 0.081 0.459 23 4 ' '
14 0.970 0.581 0.459 23 4 ' '
15 0.033 0.416 0.544 22 4 ' '
16 0.533 -0.084 0.544 22 4 ' '
17 0.123 0.610 0.595 15 1 ' '
18 0.623 0.110 0.595 15 1 ' '
19 0.000 0.123 0.750 16 7 ' '
20 0.500 0.623 0.750 16 7 ' '
21 0.067 0.191 0.750 7 1 ' '
22 0.433 0.691 0.750 7 0 ' '
23 0.567 0.691 0.750 7 1 ' '
24 0.933 0.191 0.750 7 0 ' '
25 0.379 0.107 0.906 15 1 ' '
26 0.879 0.607 0.906 15 1 ' '
27 0.468 0.913 0.956 21 4 ' '
28 0.968 0.413 0.956 21 4 ' '
